data_7032400
loop_
_publ_author_name
'Kumar, Dheeraj'
'Singh, Jatinder'
'Elias, Anil J.'

_publ_section_title
;
 Chiral multidentate oxazoline ligands based on cyclophosphazene cores:
 synthesis, characterization and complexation studies.
;
_journal_issue 37
_journal_name_full 'Dalton transactions (Cambridge, England : 2003)'
_journal_page_first 13899
_journal_page_last 13912
_journal_paper_doi 10.1039/c4dt01741b
_journal_volume 43
_journal_year 2014
_chemical_formula_moiety 'C52 H46 N3 O20 P3'
_chemical_formula_sum 'C52 H46 N3 O20 P3'
_chemical_formula_weight 1125.83
_chemical_name_systematic
; 
 ? 
;
_space_group_IT_number 2
_symmetry_cell_setting triclinic
_symmetry_space_group_name_Hall '-P 1'
_symmetry_space_group_name_H-M 'P -1'
_atom_sites_solution_hydrogens geom
_atom_sites_solution_primary direct
_atom_sites_solution_secondary difmap
_audit_creation_method SHELXL-97
_cell_angle_alpha 101.573(4)
_cell_angle_beta 106.716(4)
_cell_angle_gamma 101.032(4)
_cell_formula_units_Z 2
_cell_length_a 10.492(2)
_cell_length_b 15.574(3)
_cell_length_c 18.232(4)
_cell_measurement_temperature 298(2)
_cell_volume 2695.0(9)
_computing_cell_refinement 'Bruker SMART'
_computing_data_collection 'Bruker SMART'
_computing_data_reduction 'Bruker SAINT'
_computing_molecular_graphics 'Bruker SHELXTL'
_computing_publication_material 'Bruker SHELXTL'
_computing_structure_refinement 'SHELXL-97 (Sheldrick, 1997)'
_computing_structure_solution 'SHELXS-97 (Sheldrick, 1990)'
_diffrn_ambient_temperature 298(2)
_diffrn_measured_fraction_theta_full 0.998
_diffrn_measured_fraction_theta_max 0.998
_diffrn_measurement_device_type 'CCD area detector'
_diffrn_measurement_method 'phi and omega scans'
_diffrn_radiation_monochromator graphite
_diffrn_radiation_source 'fine-focus sealed tube'
_diffrn_radiation_type MoK\a
_diffrn_radiation_wavelength 0.71073
_diffrn_reflns_av_R_equivalents 0.0514
_diffrn_reflns_av_sigmaI/netI 0.0666
_diffrn_reflns_limit_h_max 12
_diffrn_reflns_limit_h_min -12
_diffrn_reflns_limit_k_max 18
_diffrn_reflns_limit_k_min -18
_diffrn_reflns_limit_l_max 21
_diffrn_reflns_limit_l_min -21
_diffrn_reflns_number 26161
_diffrn_reflns_theta_full 25.00
_diffrn_reflns_theta_max 25.00
_diffrn_reflns_theta_min 1.21
_exptl_absorpt_coefficient_mu 0.190
_exptl_absorpt_correction_T_max 0.977
_exptl_absorpt_correction_T_min 0.967
_exptl_absorpt_correction_type multi-scan
_exptl_absorpt_process_details '(SADABS; Bruker, 2000)'
_exptl_crystal_colour colorless
_exptl_crystal_density_diffrn 1.387
_exptl_crystal_density_method 'not measured'
_exptl_crystal_description block
_exptl_crystal_F_000 1168
_exptl_crystal_size_max 0.178
_exptl_crystal_size_mid 0.154
_exptl_crystal_size_min 0.124
_refine_diff_density_max 0.380
_refine_diff_density_min -0.248
_refine_diff_density_rms 0.049
_refine_ls_extinction_method none
_refine_ls_goodness_of_fit_ref 1.018
_refine_ls_hydrogen_treatment constr
_refine_ls_matrix_type full
_refine_ls_number_parameters 711
_refine_ls_number_reflns 9491
_refine_ls_number_restraints 0
_refine_ls_restrained_S_all 1.018
_refine_ls_R_factor_all 0.0865
_refine_ls_R_factor_gt 0.0548
_refine_ls_shift/su_max 0.001
_refine_ls_shift/su_mean 0.000
_refine_ls_structure_factor_coef Fsqd
_refine_ls_weighting_details 'calc w=1/[\s^2^(Fo^2^)+(0.0706P)^2^+0.0000P] where P=(Fo^2^+2Fc^2^)/3'
_refine_ls_weighting_scheme calc
_refine_ls_wR_factor_gt 0.1272
_refine_ls_wR_factor_ref 0.1402
_reflns_number_gt 6475
_reflns_number_total 9507
_reflns_threshold_expression >2sigma(I)
_cod_duplicate_entry 7031762
_cod_data_source_file c4dt01741b2.cif
_cod_data_source_block compd18
_cod_original_sg_symbol_Hall -P1
_cod_original_sg_symbol_H-M P-1
_cod_database_code 7032400

loop_
_symmetry_equiv_pos_as_xyz
'x, y, z'
'-x, -y, -z'

loop_
_atom_site_label
_atom_site_type_symbol
_atom_site_fract_x
_atom_site_fract_y
_atom_site_fract_z
_atom_site_U_iso_or_equiv
_atom_site_adp_type
_atom_site_occupancy
_atom_site_symmetry_multiplicity
_atom_site_calc_flag
_atom_site_refinement_flags
N1 N 0.6147(2) 0.60387(14) 0.32415(12) 0.0388(5) Uani 1 1 d .
N2 N 0.4721(2) 0.55167(14) 0.16632(12) 0.0384(5) Uani 1 1 d .
N3 N 0.7098(2) 0.50652(14) 0.21961(12) 0.0401(6) Uani 1 1 d .
P1 P 0.73566(7) 0.56025(4) 0.30933(4) 0.03523(19) Uani 1 1 d .
P2 P 0.49976(7) 0.61394(4) 0.25207(4) 0.03458(19) Uani 1 1 d .
P3 P 0.58344(7) 0.50426(4) 0.14741(4) 0.03444(19) Uani 1 1 d .
O1 O 0.52410(19) 0.71594(11) 0.24611(10) 0.0453(5) Uani 1 1 d .
O2 O 0.35931(18) 0.60488(11) 0.27006(11) 0.0432(5) Uani 1 1 d .
O3 O 0.63231(19) 0.53960(11) 0.08144(10) 0.0444(5) Uani 1 1 d .
O4 O 0.51091(19) 0.40474(11) 0.09080(10) 0.0404(5) Uani 1 1 d .
O5 O 0.9813(3) 1.05322(15) 0.41908(14) 0.0829(8) Uani 1 1 d .
O6 O 0.9386(2) 0.96257(14) 0.29970(13) 0.0603(6) Uani 1 1 d .
O7 O 0.6416(2) 0.98699(15) 0.55920(13) 0.0713(7) Uani 1 1 d .
O8 O 0.4859(2) 0.85189(14) 0.51034(12) 0.0621(6) Uani 1 1 d .
O9 O -0.1779(3) 0.32133(18) 0.10735(18) 0.1030(10) Uani 1 1 d .
O10 O -0.0890(2) 0.43388(18) 0.06257(16) 0.0797(7) Uani 1 1 d .
O11 O 0.1427(5) 0.2577(3) 0.3399(3) 0.185(2) Uani 1 1 d .
O12 O 0.3374(5) 0.3611(2) 0.4089(2) 0.1168(12) Uani 1 1 d .
O13 O 1.1341(3) 0.70402(16) 0.15721(16) 0.0759(7) Uani 1 1 d .
O14 O 1.1323(2) 0.84962(15) 0.17395(16) 0.0787(7) Uani 1 1 d .
O15 O 0.6863(3) 0.92977(16) 0.0854(2) 0.1028(10) Uani 1 1 d .
O16 O 0.4961(2) 0.82006(15) 0.05148(16) 0.0802(8) Uani 1 1 d .
O17 O 0.5078(3) 0.08591(17) 0.22755(18) 0.0936(9) Uani 1 1 d .
O18 O 0.6896(3) 0.18330(17) 0.22681(17) 0.0864(8) Uani 1 1 d .
O19 O 0.0226(2) 0.22703(17) 0.03763(15) 0.0747(7) Uani 1 1 d .
O20 O 0.0541(3) 0.1202(2) 0.0986(2) 0.1267(13) Uani 1 1 d .
C1 C 0.8935(3) 0.64940(17) 0.34272(14) 0.0353(6) Uani 1 1 d .
C2 C 0.9127(3) 0.72937(18) 0.39854(17) 0.0487(7) Uani 1 1 d .
H2 H 0.8441 0.7370 0.4202 0.058 Uiso 1 1 calc R
C3 C 1.0331(3) 0.7983(2) 0.4226(2) 0.0625(9) Uani 1 1 d .
H3 H 1.0450 0.8519 0.4602 0.075 Uiso 1 1 calc R
C4 C 1.1346(3) 0.7878(2) 0.3912(2) 0.0595(9) Uani 1 1 d .
H4 H 1.2147 0.8347 0.4069 0.071 Uiso 1 1 calc R
C5 C 1.1184(3) 0.7084(2) 0.33675(19) 0.0629(9) Uani 1 1 d .
H5 H 1.1880 0.7007 0.3160 0.075 Uiso 1 1 calc R
C6 C 0.9982(3) 0.6398(2) 0.31290(17) 0.0532(8) Uani 1 1 d .
H6 H 0.9875 0.5860 0.2759 0.064 Uiso 1 1 calc R
C7 C 0.7680(3) 0.48521(19) 0.37122(17) 0.0455(7) Uani 1 1 d .
C8 C 0.8425(4) 0.4251(3) 0.3570(2) 0.0839(12) Uani 1 1 d .
H8 H 0.8704 0.4198 0.3126 0.101 Uiso 1 1 calc R
C9 C 0.8773(5) 0.3715(3) 0.4083(3) 0.1054(16) Uani 1 1 d .
H9 H 0.9287 0.3311 0.3982 0.127 Uiso 1 1 calc R
C10 C 0.8372(5) 0.3778(3) 0.4724(3) 0.0908(14) Uani 1 1 d .
H10 H 0.8604 0.3417 0.5064 0.109 Uiso 1 1 calc R
C11 C 0.7637(6) 0.4364(4) 0.4867(3) 0.1162(18) Uani 1 1 d .
H11 H 0.7361 0.4410 0.5311 0.139 Uiso 1 1 calc R
C12 C 0.7280(5) 0.4905(3) 0.4365(2) 0.0887(13) Uani 1 1 d .
H12 H 0.6764 0.5306 0.4474 0.106 Uiso 1 1 calc R
C13 C 0.5964(3) 0.79221(16) 0.31039(16) 0.0396(7) Uani 1 1 d .
C14 C 0.7105(3) 0.84838(17) 0.30519(16) 0.0435(7) Uani 1 1 d .
H14 H 0.7373 0.8344 0.2608 0.052 Uiso 1 1 calc R
C15 C 0.7848(3) 0.92615(17) 0.36701(17) 0.0432(7) Uani 1 1 d .
C16 C 0.7427(3) 0.94607(18) 0.43177(17) 0.0466(7) Uani 1 1 d .
H16 H 0.7927 0.9981 0.4731 0.056 Uiso 1 1 calc R
C17 C 0.6275(3) 0.89016(18) 0.43656(17) 0.0439(7) Uani 1 1 d .
C18 C 0.5529(3) 0.81161(18) 0.37488(17) 0.0431(7) Uani 1 1 d .
H18 H 0.4754 0.7732 0.3772 0.052 Uiso 1 1 calc R
C19 C 0.9115(3) 0.98786(19) 0.36581(19) 0.0494(8) Uani 1 1 d .
C20 C 1.0628(4) 1.0177(2) 0.2950(2) 0.0767(11) Uani 1 1 d .
H20A H 1.0693 1.0809 0.3151 0.115 Uiso 1 1 calc R
H20B H 1.0590 1.0058 0.2406 0.115 Uiso 1 1 calc R
H20C H 1.1421 1.0031 0.3263 0.115 Uiso 1 1 calc R
C21 C 0.5871(3) 0.9160(2) 0.50791(18) 0.0520(8) Uani 1 1 d .
C22 C 0.4436(4) 0.8703(3) 0.5795(2) 0.0860(12) Uani 1 1 d .
H22A H 0.5225 0.8848 0.6268 0.129 Uiso 1 1 calc R
H22B H 0.3768 0.8177 0.5777 0.129 Uiso 1 1 calc R
H22C H 0.4035 0.9208 0.5797 0.129 Uiso 1 1 calc R
C23 C 0.2674(3) 0.52024(17) 0.25612(17) 0.0403(7) Uani 1 1 d .
C24 C 0.1467(3) 0.49578(18) 0.19272(17) 0.0448(7) Uani 1 1 d .
H24 H 0.1302 0.5324 0.1584 0.054 Uiso 1 1 calc R
C25 C 0.0493(3) 0.4151(2) 0.1807(2) 0.0541(8) Uani 1 1 d .
C26 C 0.0752(4) 0.3618(2) 0.2319(2) 0.0688(10) Uani 1 1 d .
H26 H 0.0099 0.3081 0.2239 0.083 Uiso 1 1 calc R
C27 C 0.1974(4) 0.3873(2) 0.2949(2) 0.0673(10) Uani 1 1 d .
C28 C 0.2959(3) 0.4678(2) 0.30779(19) 0.0527(8) Uani 1 1 d .
H28 H 0.3787 0.4855 0.3502 0.063 Uiso 1 1 calc R
C29 C -0.0855(4) 0.3840(3) 0.1135(2) 0.0701(11) Uani 1 1 d .
C30 C -0.2123(4) 0.4077(3) -0.0071(2) 0.1091(17) Uani 1 1 d .
H30A H -0.2117 0.3543 -0.0439 0.164 Uiso 1 1 calc R
H30B H -0.2146 0.4563 -0.0321 0.164 Uiso 1 1 calc R
H30C H -0.2924 0.3950 0.0085 0.164 Uiso 1 1 calc R
C31 C 0.2209(7) 0.3275(4) 0.3485(4) 0.1084(17) Uani 1 1 d .
C32 C 0.3614(9) 0.2995(4) 0.4607(4) 0.211(4) Uani 1 1 d .
H32A H 0.2743 0.2643 0.4591 0.316 Uiso 1 1 calc R
H32B H 0.4140 0.3347 0.5144 0.316 Uiso 1 1 calc R
H32C H 0.4115 0.2594 0.4422 0.316 Uiso 1 1 calc R
C33 C 0.7045(3) 0.63005(18) 0.09723(15) 0.0412(7) Uani 1 1 d .
C34 C 0.8460(3) 0.65183(19) 0.11899(16) 0.0451(7) Uani 1 1 d .
H34 H 0.8927 0.6074 0.1260 0.054 Uiso 1 1 calc R
C35 C 0.9187(3) 0.74078(19) 0.13049(17) 0.0479(8) Uani 1 1 d .
C36 C 0.8474(3) 0.80561(19) 0.11844(16) 0.0486(8) Uani 1 1 d .
H36 H 0.8956 0.8651 0.1257 0.058 Uiso 1 1 calc R
C37 C 0.7049(3) 0.78272(18) 0.09563(15) 0.0433(7) Uani 1 1 d .
C38 C 0.6319(3) 0.69403(18) 0.08565(14) 0.0422(7) Uani 1 1 d .
H38 H 0.5363 0.6783 0.0715 0.051 Uiso 1 1 calc R
C39 C 1.0720(3) 0.7606(2) 0.15476(19) 0.0565(8) Uani 1 1 d .
C40 C 1.2815(4) 0.8747(3) 0.2033(3) 0.1169(17) Uani 1 1 d .
H40A H 1.3140 0.8691 0.2566 0.175 Uiso 1 1 calc R
H40B H 1.3156 0.9364 0.2031 0.175 Uiso 1 1 calc R
H40C H 1.3140 0.8352 0.1696 0.175 Uiso 1 1 calc R
C41 C 0.6313(4) 0.8525(2) 0.07773(19) 0.0577(8) Uani 1 1 d .
C42 C 0.4150(4) 0.8801(3) 0.0257(3) 0.1059(16) Uani 1 1 d .
H42A H 0.4351 0.9326 0.0693 0.159 Uiso 1 1 calc R
H42B H 0.3187 0.8490 0.0080 0.159 Uiso 1 1 calc R
H42C H 0.4371 0.8986 -0.0172 0.159 Uiso 1 1 calc R
C43 C 0.4526(3) 0.33227(16) 0.11570(15) 0.0360(6) Uani 1 1 d .
C44 C 0.5364(3) 0.28566(18) 0.15411(16) 0.0448(7) Uani 1 1 d .
H44 H 0.6318 0.3052 0.1681 0.054 Uiso 1 1 calc R
C45 C 0.4750(3) 0.20826(18) 0.17169(17) 0.0466(7) Uani 1 1 d .
C46 C 0.3327(3) 0.17908(19) 0.14874(18) 0.0537(8) Uani 1 1 d .
H46 H 0.2920 0.1271 0.1601 0.064 Uiso 1 1 calc R
C47 C 0.2503(3) 0.22668(19) 0.10905(17) 0.0464(7) Uani 1 1 d .
C48 C 0.3119(3) 0.30460(17) 0.09347(15) 0.0420(7) Uani 1 1 d .
H48 H 0.2579 0.3380 0.0680 0.050 Uiso 1 1 calc R
C49 C 0.5566(4) 0.1523(2) 0.2116(2) 0.0617(9) Uani 1 1 d .
C50 C 0.7762(4) 0.1312(3) 0.2638(3) 0.1113(17) Uani 1 1 d .
H50A H 0.7422 0.1102 0.3024 0.167 Uiso 1 1 calc R
H50B H 0.8691 0.1688 0.2897 0.167 Uiso 1 1 calc R
H50C H 0.7748 0.0800 0.2240 0.167 Uiso 1 1 calc R
C51 C 0.0981(4) 0.1935(2) 0.0779(2) 0.0609(9) Uani 1 1 d .
C52 C -0.0940(4) 0.0820(4) 0.0689(4) 0.177(3) Uani 1 1 d .
H52A H -0.1382 0.1287 0.0814 0.266 Uiso 1 1 calc R
H52B H -0.1172 0.0348 0.0932 0.266 Uiso 1 1 calc R
H52C H -0.1247 0.0570 0.0122 0.266 Uiso 1 1 calc R

loop_
_atom_site_aniso_label
_atom_site_aniso_U_11
_atom_site_aniso_U_22
_atom_site_aniso_U_33
_atom_site_aniso_U_23
_atom_site_aniso_U_13
_atom_site_aniso_U_12
N1 0.0382(13) 0.0403(13) 0.0305(12) 0.0041(10) 0.0080(10) 0.0053(10)
N2 0.0330(12) 0.0378(12) 0.0346(12) 0.0061(10) 0.0030(10) 0.0039(10)
N3 0.0411(13) 0.0387(13) 0.0358(13) 0.0031(10) 0.0099(11) 0.0118(10)
P1 0.0328(4) 0.0349(4) 0.0320(4) 0.0061(3) 0.0057(3) 0.0067(3)
P2 0.0305(4) 0.0298(4) 0.0372(4) 0.0066(3) 0.0076(3) 0.0026(3)
P3 0.0356(4) 0.0279(4) 0.0308(4) 0.0041(3) 0.0071(3) -0.0016(3)
O1 0.0478(12) 0.0319(10) 0.0416(11) 0.0065(8) 0.0033(9) -0.0005(9)
O2 0.0341(10) 0.0331(10) 0.0576(12) 0.0050(9) 0.0159(9) 0.0057(8)
O3 0.0543(12) 0.0326(10) 0.0368(10) 0.0062(8) 0.0147(9) -0.0059(9)
O4 0.0488(11) 0.0287(9) 0.0327(10) 0.0040(8) 0.0096(9) -0.0034(8)
O5 0.0778(17) 0.0619(15) 0.0772(17) -0.0112(13) 0.0292(14) -0.0265(13)
O6 0.0529(14) 0.0529(13) 0.0656(14) 0.0063(11) 0.0224(11) -0.0007(10)
O7 0.0730(16) 0.0643(15) 0.0598(14) -0.0045(12) 0.0193(12) 0.0068(13)
O8 0.0702(15) 0.0558(13) 0.0594(14) 0.0120(11) 0.0280(12) 0.0091(12)
O9 0.0537(16) 0.0822(18) 0.140(3) -0.0124(17) 0.0391(16) -0.0229(14)
O10 0.0484(15) 0.0878(19) 0.0747(17) -0.0056(15) 0.0074(13) 0.0035(13)
O11 0.181(4) 0.128(3) 0.281(5) 0.152(4) 0.080(4) 0.021(3)
O12 0.169(4) 0.115(3) 0.121(3) 0.084(2) 0.071(3) 0.076(3)
O13 0.0595(16) 0.0673(16) 0.106(2) 0.0250(15) 0.0352(14) 0.0161(13)
O14 0.0433(14) 0.0570(14) 0.121(2) 0.0151(14) 0.0242(14) -0.0052(11)
O15 0.0752(18) 0.0505(15) 0.185(3) 0.0517(17) 0.0389(19) 0.0087(13)
O16 0.0543(15) 0.0550(14) 0.114(2) 0.0279(14) 0.0036(14) 0.0097(12)
O17 0.0834(19) 0.0760(17) 0.140(2) 0.0725(17) 0.0367(17) 0.0200(15)
O18 0.0574(16) 0.0742(16) 0.138(2) 0.0590(16) 0.0227(16) 0.0240(13)
O19 0.0487(14) 0.0827(17) 0.0921(19) 0.0310(15) 0.0204(13) 0.0141(13)
O20 0.0425(15) 0.122(2) 0.222(4) 0.114(3) 0.0247(19) -0.0038(15)
C1 0.0331(15) 0.0385(15) 0.0281(14) 0.0074(11) 0.0022(12) 0.0098(12)
C2 0.0370(17) 0.0443(17) 0.0522(18) -0.0006(14) 0.0071(14) 0.0092(13)
C3 0.050(2) 0.0368(17) 0.076(2) -0.0060(16) 0.0039(18) 0.0036(15)
C4 0.0367(18) 0.053(2) 0.072(2) 0.0169(18) 0.0022(17) -0.0023(15)
C5 0.0405(19) 0.078(2) 0.058(2) 0.0072(18) 0.0156(16) 0.0011(17)
C6 0.0432(18) 0.0537(19) 0.0482(18) -0.0073(14) 0.0131(15) 0.0057(15)
C7 0.0451(17) 0.0413(16) 0.0426(17) 0.0124(13) 0.0052(14) 0.0084(14)
C8 0.109(3) 0.089(3) 0.083(3) 0.044(2) 0.039(2) 0.061(3)
C9 0.125(4) 0.096(3) 0.118(4) 0.056(3) 0.032(3) 0.068(3)
C10 0.103(3) 0.082(3) 0.083(3) 0.051(3) 0.005(3) 0.026(3)
C11 0.175(5) 0.137(4) 0.083(3) 0.072(3) 0.062(3) 0.075(4)
C12 0.133(4) 0.095(3) 0.079(3) 0.053(2) 0.057(3) 0.061(3)
C13 0.0413(16) 0.0267(14) 0.0419(16) 0.0078(12) 0.0040(13) 0.0063(12)
C14 0.0474(18) 0.0349(15) 0.0454(17) 0.0126(13) 0.0107(14) 0.0100(13)
C15 0.0418(17) 0.0313(15) 0.0482(18) 0.0095(13) 0.0067(14) 0.0057(13)
C16 0.0442(17) 0.0341(15) 0.0448(17) 0.0012(13) 0.0012(14) 0.0037(13)
C17 0.0420(17) 0.0363(15) 0.0477(17) 0.0095(13) 0.0084(14) 0.0104(13)
C18 0.0362(16) 0.0368(15) 0.0500(18) 0.0130(13) 0.0069(14) 0.0058(12)
C19 0.0439(18) 0.0373(17) 0.059(2) 0.0096(15) 0.0120(16) 0.0048(14)
C20 0.056(2) 0.077(2) 0.090(3) 0.017(2) 0.033(2) -0.0038(19)
C21 0.0496(19) 0.0474(19) 0.0507(19) 0.0068(16) 0.0097(16) 0.0126(16)
C22 0.103(3) 0.095(3) 0.081(3) 0.029(2) 0.057(3) 0.032(2)
C23 0.0355(16) 0.0345(15) 0.0536(18) 0.0099(13) 0.0219(14) 0.0073(12)
C24 0.0372(17) 0.0422(16) 0.0560(19) 0.0098(14) 0.0208(15) 0.0091(13)
C25 0.0416(18) 0.0444(18) 0.073(2) 0.0046(16) 0.0301(17) 0.0002(14)
C26 0.063(2) 0.0457(19) 0.103(3) 0.016(2) 0.047(2) 0.0013(17)
C27 0.080(3) 0.054(2) 0.094(3) 0.036(2) 0.053(2) 0.0221(19)
C28 0.0509(19) 0.0513(18) 0.063(2) 0.0168(16) 0.0250(16) 0.0193(15)
C29 0.045(2) 0.062(2) 0.087(3) -0.013(2) 0.031(2) 0.0016(18)
C30 0.056(3) 0.154(4) 0.072(3) -0.026(3) 0.000(2) 0.017(3)
C31 0.132(5) 0.092(4) 0.156(5) 0.079(4) 0.080(4) 0.057(4)
C32 0.376(12) 0.204(7) 0.166(6) 0.143(5) 0.124(7) 0.191(8)
C33 0.0497(18) 0.0345(15) 0.0326(15) 0.0068(12) 0.0146(13) -0.0028(13)
C34 0.0472(18) 0.0459(17) 0.0434(17) 0.0144(13) 0.0180(14) 0.0087(14)
C35 0.0469(18) 0.0426(17) 0.0470(17) 0.0100(14) 0.0163(14) -0.0028(14)
C36 0.055(2) 0.0362(16) 0.0453(17) 0.0096(13) 0.0159(15) -0.0062(14)
C37 0.0507(19) 0.0364(15) 0.0361(15) 0.0089(12) 0.0130(14) -0.0005(14)
C38 0.0418(17) 0.0449(17) 0.0296(15) 0.0086(12) 0.0075(12) -0.0032(14)
C39 0.050(2) 0.051(2) 0.065(2) 0.0137(17) 0.0238(17) 0.0002(17)
C40 0.047(2) 0.094(3) 0.187(5) 0.031(3) 0.031(3) -0.011(2)
C41 0.057(2) 0.0468(19) 0.063(2) 0.0163(16) 0.0188(17) 0.0023(16)
C42 0.077(3) 0.085(3) 0.149(4) 0.047(3) 0.009(3) 0.034(2)
C43 0.0424(17) 0.0261(13) 0.0337(15) 0.0029(11) 0.0137(13) -0.0001(12)
C44 0.0399(17) 0.0409(16) 0.0487(17) 0.0100(13) 0.0145(14) 0.0027(13)
C45 0.0450(18) 0.0393(16) 0.0555(19) 0.0168(14) 0.0172(15) 0.0070(14)
C46 0.054(2) 0.0416(17) 0.068(2) 0.0222(15) 0.0261(17) 0.0014(15)
C47 0.0419(17) 0.0430(17) 0.0546(18) 0.0121(14) 0.0213(15) 0.0053(14)
C48 0.0458(18) 0.0374(15) 0.0386(16) 0.0068(12) 0.0120(13) 0.0085(13)
C49 0.057(2) 0.052(2) 0.080(2) 0.0281(18) 0.0230(19) 0.0138(17)
C50 0.070(3) 0.107(3) 0.169(5) 0.072(3) 0.022(3) 0.044(3)
C51 0.045(2) 0.061(2) 0.080(3) 0.0265(19) 0.0261(19) 0.0062(17)
C52 0.047(3) 0.175(5) 0.306(8) 0.147(6) 0.027(4) -0.015(3)

loop_
_atom_type_symbol
_atom_type_description
_atom_type_scat_dispersion_real
_atom_type_scat_dispersion_imag
_atom_type_scat_source
C C 0.0033 0.0016 'International Tables Vol C Tables 4.2.6.8 and 6.1.1.4'
H H 0.0000 0.0000 'International Tables Vol C Tables 4.2.6.8 and 6.1.1.4'
N N 0.0061 0.0033 'International Tables Vol C Tables 4.2.6.8 and 6.1.1.4'
O O 0.0106 0.0060 'International Tables Vol C Tables 4.2.6.8 and 6.1.1.4'
P P 0.1023 0.0942 'International Tables Vol C Tables 4.2.6.8 and 6.1.1.4'

loop_
_geom_angle_atom_site_label_1
_geom_angle_atom_site_label_2
_geom_angle_atom_site_label_3
_geom_angle
P2 N1 P1 120.01(13)
P3 N2 P2 121.20(13)
P3 N3 P1 123.17(14)
N3 P1 N1 116.27(11)
N3 P1 C7 108.56(13)
N1 P1 C7 109.25(13)
N3 P1 C1 107.90(12)
N1 P1 C1 108.84(12)
C7 P1 C1 105.48(12)
N1 P2 N2 118.49(12)
N1 P2 O2 109.91(11)
N2 P2 O2 109.74(11)
N1 P2 O1 111.78(10)
N2 P2 O1 106.82(11)
O2 P2 O1 98.18(10)
N3 P3 N2 117.34(12)
N3 P3 O4 111.94(11)
N2 P3 O4 110.21(11)
N3 P3 O3 111.21(12)
N2 P3 O3 110.35(11)
O4 P3 O3 93.21(9)
C13 O1 P2 124.44(16)
C23 O2 P2 122.26(16)
C33 O3 P3 120.58(16)
C43 O4 P3 123.66(15)
C19 O6 C20 116.2(2)
C21 O8 C22 116.4(3)
C29 O10 C30 116.8(3)
C31 O12 C32 112.4(5)
C39 O14 C40 115.3(3)
C41 O16 C42 117.1(3)
C49 O18 C50 116.0(3)
C51 O20 C52 115.4(3)
C6 C1 C2 118.2(3)
C6 C1 P1 120.9(2)
C2 C1 P1 120.9(2)
C1 C2 C3 120.6(3)
C1 C2 H2 119.7
C3 C2 H2 119.7
C4 C3 C2 120.2(3)
C4 C3 H3 119.9
C2 C3 H3 119.9
C3 C4 C5 120.1(3)
C3 C4 H4 120.0
C5 C4 H4 120.0
C4 C5 C6 119.5(3)
C4 C5 H5 120.2
C6 C5 H5 120.2
C1 C6 C5 121.4(3)
C1 C6 H6 119.3
C5 C6 H6 119.3
C8 C7 C12 118.0(3)
C8 C7 P1 120.1(3)
C12 C7 P1 121.7(3)
C7 C8 C9 120.5(4)
C7 C8 H8 119.8
C9 C8 H8 119.8
C10 C9 C8 120.7(4)
C10 C9 H9 119.7
C8 C9 H9 119.7
C11 C10 C9 119.2(4)
C11 C10 H10 120.4
C9 C10 H10 120.4
C10 C11 C12 121.2(4)
C10 C11 H11 119.4
C12 C11 H11 119.4
C7 C12 C11 120.4(4)
C7 C12 H12 119.8
C11 C12 H12 119.8
C18 C13 C14 121.9(2)
C18 C13 O1 121.2(2)
C14 C13 O1 116.9(3)
C13 C14 C15 119.2(3)
C13 C14 H14 120.4
C15 C14 H14 120.4
C16 C15 C14 119.5(3)
C16 C15 C19 118.9(2)
C14 C15 C19 121.6(3)
C15 C16 C17 121.2(3)
C15 C16 H16 119.4
C17 C16 H16 119.4
C16 C17 C18 119.6(3)
C16 C17 C21 118.5(3)
C18 C17 C21 121.9(3)
C13 C18 C17 118.6(3)
C13 C18 H18 120.7
C17 C18 H18 120.7
O5 C19 O6 123.4(3)
O5 C19 C15 123.7(3)
O6 C19 C15 112.9(2)
O6 C20 H20A 109.5
O6 C20 H20B 109.5
H20A C20 H20B 109.5
O6 C20 H20C 109.5
H20A C20 H20C 109.5
H20B C20 H20C 109.5
O7 C21 O8 123.3(3)
O7 C21 C17 123.9(3)
O8 C21 C17 112.9(2)
O8 C22 H22A 109.5
O8 C22 H22B 109.5
H22A C22 H22B 109.5
O8 C22 H22C 109.5
H22A C22 H22C 109.5
H22B C22 H22C 109.5
C24 C23 C28 122.3(3)
C24 C23 O2 117.5(2)
C28 C23 O2 120.0(3)
C23 C24 C25 118.8(3)
C23 C24 H24 120.6
C25 C24 H24 120.6
C26 C25 C24 119.9(3)
C26 C25 C29 117.9(3)
C24 C25 C29 122.2(3)
C25 C26 C27 120.4(3)
C25 C26 H26 119.8
C27 C26 H26 119.8
C26 C27 C28 120.5(3)
C26 C27 C31 118.4(4)
C28 C27 C31 121.1(4)
C23 C28 C27 118.1(3)
C23 C28 H28 120.9
C27 C28 H28 120.9
O9 C29 O10 124.8(4)
O9 C29 C25 123.6(4)
O10 C29 C25 111.6(3)
O10 C30 H30A 109.5
O10 C30 H30B 109.5
H30A C30 H30B 109.5
O10 C30 H30C 109.5
H30A C30 H30C 109.5
H30B C30 H30C 109.5
O11 C31 O12 122.6(5)
O11 C31 C27 124.3(6)
O12 C31 C27 113.0(5)
O12 C32 H32A 109.5
O12 C32 H32B 109.5
H32A C32 H32B 109.5
O12 C32 H32C 109.5
H32A C32 H32C 109.5
H32B C32 H32C 109.5
C34 C33 C38 121.8(2)
C34 C33 O3 118.9(3)
C38 C33 O3 119.2(2)
C33 C34 C35 119.5(3)
C33 C34 H34 120.2
C35 C34 H34 120.2
C36 C35 C34 119.5(3)
C36 C35 C39 123.4(3)
C34 C35 C39 117.1(3)
C35 C36 C37 120.6(3)
C35 C36 H36 119.7
C37 C36 H36 119.7
C36 C37 C38 120.1(3)
C36 C37 C41 119.0(3)
C38 C37 C41 120.8(3)
C33 C38 C37 118.6(3)
C33 C38 H38 120.7
C37 C38 H38 120.7
O13 C39 O14 123.7(3)
O13 C39 C35 124.3(3)
O14 C39 C35 112.1(3)
O14 C40 H40A 109.5
O14 C40 H40B 109.5
H40A C40 H40B 109.5
O14 C40 H40C 109.5
H40A C40 H40C 109.5
H40B C40 H40C 109.5
O15 C41 O16 122.6(3)
O15 C41 C37 124.7(3)
O16 C41 C37 112.7(3)
O16 C42 H42A 109.5
O16 C42 H42B 109.5
H42A C42 H42B 109.5
O16 C42 H42C 109.5
H42A C42 H42C 109.5
H42B C42 H42C 109.5
C48 C43 C44 122.2(2)
C48 C43 O4 118.2(2)
C44 C43 O4 119.2(2)
C43 C44 C45 118.4(3)
C43 C44 H44 120.8
C45 C44 H44 120.8
C46 C45 C44 119.9(3)
C46 C45 C49 117.6(3)
C44 C45 C49 122.4(3)
C45 C46 C47 120.5(3)
C45 C46 H46 119.7
C47 C46 H46 119.7
C48 C47 C46 119.3(3)
C48 C47 C51 118.6(3)
C46 C47 C51 122.0(3)
C43 C48 C47 119.7(3)
C43 C48 H48 120.2
C47 C48 H48 120.2
O17 C49 O18 123.2(3)
O17 C49 C45 124.3(3)
O18 C49 C45 112.5(3)
O18 C50 H50A 109.5
O18 C50 H50B 109.5
H50A C50 H50B 109.5
O18 C50 H50C 109.5
H50A C50 H50C 109.5
H50B C50 H50C 109.5
O19 C51 O20 123.0(3)
O19 C51 C47 125.1(3)
O20 C51 C47 111.9(3)
O20 C52 H52A 109.5
O20 C52 H52B 109.5
H52A C52 H52B 109.5
O20 C52 H52C 109.5
H52A C52 H52C 109.5
H52B C52 H52C 109.5

loop_
_geom_bond_atom_site_label_1
_geom_bond_atom_site_label_2
_geom_bond_distance
N1 P2 1.565(2)
N1 P1 1.612(2)
N2 P3 1.577(2)
N2 P2 1.579(2)
N3 P3 1.565(2)
N3 P1 1.599(2)
P1 C7 1.793(3)
P1 C1 1.801(3)
P2 O2 1.5863(19)
P2 O1 1.5906(18)
P3 O4 1.5816(17)
P3 O3 1.5890(18)
O1 C13 1.395(3)
O2 C23 1.404(3)
O3 C33 1.394(3)
O4 C43 1.398(3)
O5 C19 1.194(3)
O6 C19 1.318(4)
O6 C20 1.452(4)
O7 C21 1.208(3)
O8 C21 1.329(4)
O8 C22 1.446(4)
O9 C29 1.198(4)
O10 C29 1.323(4)
O10 C30 1.449(4)
O11 C31 1.182(6)
O12 C31 1.315(6)
O12 C32 1.483(5)
O13 C39 1.193(4)
O14 C39 1.337(4)
O14 C40 1.445(4)
O15 C41 1.192(3)
O16 C41 1.318(4)
O16 C42 1.438(4)
O17 C49 1.191(4)
O18 C49 1.313(4)
O18 C50 1.445(4)
O19 C51 1.189(4)
O20 C51 1.316(4)
O20 C52 1.447(5)
C1 C6 1.377(4)
C1 C2 1.380(4)
C2 C3 1.383(4)
C2 H2 0.9300
C3 C4 1.366(4)
C3 H3 0.9300
C4 C5 1.369(4)
C4 H4 0.9300
C5 C6 1.380(4)
C5 H5 0.9300
C6 H6 0.9300
C7 C8 1.361(4)
C7 C12 1.364(4)
C8 C9 1.393(5)
C8 H8 0.9300
C9 C10 1.342(6)
C9 H9 0.9300
C10 C11 1.337(6)
C10 H10 0.9300
C11 C12 1.386(5)
C11 H11 0.9300
C12 H12 0.9300
C13 C18 1.379(4)
C13 C14 1.380(4)
C14 C15 1.389(4)
C14 H14 0.9300
C15 C16 1.375(4)
C15 C19 1.492(4)
C16 C17 1.384(4)
C16 H16 0.9300
C17 C18 1.396(4)
C17 C21 1.485(4)
C18 H18 0.9300
C20 H20A 0.9600
C20 H20B 0.9600
C20 H20C 0.9600
C22 H22A 0.9600
C22 H22B 0.9600
C22 H22C 0.9600
C23 C24 1.372(4)
C23 C28 1.373(4)
C24 C25 1.393(4)
C24 H24 0.9300
C25 C26 1.374(5)
C25 C29 1.496(5)
C26 C27 1.376(5)
C26 H26 0.9300
C27 C28 1.393(4)
C27 C31 1.484(6)
C28 H28 0.9300
C30 H30A 0.9600
C30 H30B 0.9600
C30 H30C 0.9600
C32 H32A 0.9600
C32 H32B 0.9600
C32 H32C 0.9600
C33 C34 1.375(4)
C33 C38 1.378(4)
C34 C35 1.390(4)
C34 H34 0.9300
C35 C36 1.382(4)
C35 C39 1.491(4)
C36 C37 1.384(4)
C36 H36 0.9300
C37 C38 1.393(4)
C37 C41 1.484(4)
C38 H38 0.9300
C40 H40A 0.9600
C40 H40B 0.9600
C40 H40C 0.9600
C42 H42A 0.9600
C42 H42B 0.9600
C42 H42C 0.9600
C43 C48 1.368(4)
C43 C44 1.373(4)
C44 C45 1.395(4)
C44 H44 0.9300
C45 C46 1.385(4)
C45 C49 1.484(4)
C46 C47 1.386(4)
C46 H46 0.9300
C47 C48 1.384(4)
C47 C51 1.478(4)
C48 H48 0.9300
C50 H50A 0.9600
C50 H50B 0.9600
C50 H50C 0.9600
C52 H52A 0.9600
C52 H52B 0.9600
C52 H52C 0.9600

loop_
_geom_torsion_atom_site_label_1
_geom_torsion_atom_site_label_2
_geom_torsion_atom_site_label_3
_geom_torsion_atom_site_label_4
_geom_torsion
P3 N3 P1 N1 6.7(2)
P3 N3 P1 C7 130.33(17)
P3 N3 P1 C1 -115.82(17)
P2 N1 P1 N3 -15.18(19)
P2 N1 P1 C7 -138.44(15)
P2 N1 P1 C1 106.86(15)
P1 N1 P2 N2 21.6(2)
P1 N1 P2 O2 148.85(13)
P1 N1 P2 O1 -103.23(15)
P3 N2 P2 N1 -19.5(2)
P3 N2 P2 O2 -146.85(14)
P3 N2 P2 O1 107.70(15)
P1 N3 P3 N2 -4.6(2)
P1 N3 P3 O4 -133.49(15)
P1 N3 P3 O3 123.73(15)
P2 N2 P3 N3 10.9(2)
P2 N2 P3 O4 140.58(14)
P2 N2 P3 O3 -117.88(14)
N1 P2 O1 C13 -25.7(2)
N2 P2 O1 C13 -156.8(2)
O2 P2 O1 C13 89.6(2)
N1 P2 O2 C23 -84.2(2)
N2 P2 O2 C23 47.8(2)
O1 P2 O2 C23 159.0(2)
N3 P3 O3 C33 -66.4(2)
N2 P3 O3 C33 65.6(2)
O4 P3 O3 C33 178.6(2)
N3 P3 O4 C43 60.0(2)
N2 P3 O4 C43 -72.5(2)
O3 P3 O4 C43 174.4(2)
N3 P1 C1 C6 -29.5(3)
N1 P1 C1 C6 -156.5(2)
C7 P1 C1 C6 86.4(3)
N3 P1 C1 C2 150.1(2)
N1 P1 C1 C2 23.1(3)
C7 P1 C1 C2 -94.0(2)
C6 C1 C2 C3 1.0(4)
P1 C1 C2 C3 -178.6(2)
C1 C2 C3 C4 0.0(5)
C2 C3 C4 C5 -1.1(5)
C3 C4 C5 C6 1.1(5)
C2 C1 C6 C5 -1.0(4)
P1 C1 C6 C5 178.6(2)
C4 C5 C6 C1 0.0(5)
N3 P1 C7 C8 37.5(3)
N1 P1 C7 C8 165.2(3)
C1 P1 C7 C8 -77.9(3)
N3 P1 C7 C12 -147.1(3)
N1 P1 C7 C12 -19.4(3)
C1 P1 C7 C12 97.5(3)
C12 C7 C8 C9 -0.6(6)
P1 C7 C8 C9 175.0(3)
C7 C8 C9 C10 0.4(7)
C8 C9 C10 C11 -0.3(8)
C9 C10 C11 C12 0.2(8)
C8 C7 C12 C11 0.5(6)
P1 C7 C12 C11 -175.0(4)
C10 C11 C12 C7 -0.3(8)
P2 O1 C13 C18 -61.0(3)
P2 O1 C13 C14 121.0(2)
C18 C13 C14 C15 0.8(4)
O1 C13 C14 C15 178.9(2)
C13 C14 C15 C16 -0.5(4)
C13 C14 C15 C19 178.1(2)
C14 C15 C16 C17 -0.1(4)
C19 C15 C16 C17 -178.8(3)
C15 C16 C17 C18 0.5(4)
C15 C16 C17 C21 -179.5(3)
C14 C13 C18 C17 -0.4(4)
O1 C13 C18 C17 -178.4(2)
C16 C17 C18 C13 -0.3(4)
C21 C17 C18 C13 179.8(3)
C20 O6 C19 O5 1.7(5)
C20 O6 C19 C15 -178.2(3)
C16 C15 C19 O5 1.8(5)
C14 C15 C19 O5 -176.8(3)
C16 C15 C19 O6 -178.4(3)
C14 C15 C19 O6 3.0(4)
C22 O8 C21 O7 -0.9(5)
C22 O8 C21 C17 177.9(3)
C16 C17 C21 O7 6.6(5)
C18 C17 C21 O7 -173.5(3)
C16 C17 C21 O8 -172.2(3)
C18 C17 C21 O8 7.7(4)
P2 O2 C23 C24 -107.3(3)
P2 O2 C23 C28 76.6(3)
C28 C23 C24 C25 0.4(4)
O2 C23 C24 C25 -175.6(2)
C23 C24 C25 C26 -0.1(4)
C23 C24 C25 C29 179.4(3)
C24 C25 C26 C27 -0.3(5)
C29 C25 C26 C27 -179.8(3)
C25 C26 C27 C28 0.3(5)
C25 C26 C27 C31 -179.9(3)
C24 C23 C28 C27 -0.4(4)
O2 C23 C28 C27 175.5(3)
C26 C27 C28 C23 0.0(5)
C31 C27 C28 C23 -179.7(3)
C30 O10 C29 O9 -2.6(5)
C30 O10 C29 C25 177.4(3)
C26 C25 C29 O9 9.1(5)
C24 C25 C29 O9 -170.4(3)
C26 C25 C29 O10 -170.8(3)
C24 C25 C29 O10 9.7(4)
C32 O12 C31 O11 3.4(8)
C32 O12 C31 C27 -178.4(4)
C26 C27 C31 O11 1.7(7)
C28 C27 C31 O11 -178.6(5)
C26 C27 C31 O12 -176.4(4)
C28 C27 C31 O12 3.3(6)
P3 O3 C33 C34 98.3(3)
P3 O3 C33 C38 -85.9(3)
C38 C33 C34 C35 0.6(4)
O3 C33 C34 C35 176.4(2)
C33 C34 C35 C36 -1.2(4)
C33 C34 C35 C39 179.4(2)
C34 C35 C36 C37 0.4(4)
C39 C35 C36 C37 179.7(3)
C35 C36 C37 C38 0.9(4)
C35 C36 C37 C41 -175.7(3)
C34 C33 C38 C37 0.7(4)
O3 C33 C38 C37 -175.0(2)
C36 C37 C38 C33 -1.4(4)
C41 C37 C38 C33 175.1(3)
C40 O14 C39 O13 -3.7(5)
C40 O14 C39 C35 176.0(3)
C36 C35 C39 O13 -171.6(3)
C34 C35 C39 O13 7.7(5)
C36 C35 C39 O14 8.6(4)
C34 C35 C39 O14 -172.0(3)
C42 O16 C41 O15 5.0(5)
C42 O16 C41 C37 -174.7(3)
C36 C37 C41 O15 -4.1(5)
C38 C37 C41 O15 179.3(3)
C36 C37 C41 O16 175.6(3)
C38 C37 C41 O16 -1.1(4)
P3 O4 C43 C48 104.6(2)
P3 O4 C43 C44 -82.1(3)
C48 C43 C44 C45 -0.8(4)
O4 C43 C44 C45 -173.9(2)
C43 C44 C45 C46 1.5(4)
C43 C44 C45 C49 178.8(3)
C44 C45 C46 C47 -0.7(5)
C49 C45 C46 C47 -178.1(3)
C45 C46 C47 C48 -0.9(4)
C45 C46 C47 C51 174.9(3)
C44 C43 C48 C47 -0.7(4)
O4 C43 C48 C47 172.5(2)
C46 C47 C48 C43 1.5(4)
C51 C47 C48 C43 -174.4(3)
C50 O18 C49 O17 0.7(6)
C50 O18 C49 C45 -178.4(3)
C46 C45 C49 O17 -2.7(5)
C44 C45 C49 O17 -180.0(3)
C46 C45 C49 O18 176.5(3)
C44 C45 C49 O18 -0.9(5)
C52 O20 C51 O19 0.2(7)
C52 O20 C51 C47 -178.6(4)
C48 C47 C51 O19 2.5(5)
C46 C47 C51 O19 -173.3(3)
C48 C47 C51 O20 -178.7(3)
C46 C47 C51 O20 5.5(5)
